data_7114978
loop_
_publ_author_name
'Bond, Andrew D.'
'Griffiths, Joanna'
'Rawson, Jeremy M.'
'Hulliger, J\"urg'

_publ_section_title
;
 Inducing structural polarity using fluorinated organics: X-ray crystal
 structures of p-XC6F4CN (X = Cl, Br, I)Electronic supplementary data
 (ESI) available: the crystal structure of p-BrC6F4CN in .pdb format. See
 http://www.rsc.org/suppdata/cc/b1/b107665p/
;
_journal_issue 23
_journal_name_full 'Chemical Communications'
_journal_page_first 2488
_journal_paper_doi 10.1039/b107665p
_journal_year 2001
_chemical_formula_moiety 'C7 Cl F4 N'
_chemical_formula_sum 'C7 Cl F4 N'
_chemical_formula_weight 209.53
_chemical_name_common 4-chloro-2,3,5,6-fluorobenzonitrile
_space_group_IT_number 29
_symmetry_cell_setting orthorhombic
_symmetry_space_group_name_Hall 'P 2c -2ac'
_symmetry_space_group_name_H-M 'P c a 21'
_atom_sites_solution_primary direct
_atom_sites_solution_secondary difmap
_cell_angle_alpha 90.00
_cell_angle_beta 90.00
_cell_angle_gamma 90.00
_cell_formula_units_Z 4
_cell_length_a 11.7854(9)
_cell_length_b 6.2300(4)
_cell_length_c 10.0333(4)
_cell_measurement_reflns_used 2615
_cell_measurement_temperature 180(2)
_cell_measurement_theta_max 27.48
_cell_measurement_theta_min 1.0
_cell_volume 736.68(8)
_computing_cell_refinement 'HKL Scalepack (Otwinowski & Minor 1997)'
_computing_data_collection 'Collect (Nonius B.V. 1998)'
_computing_data_reduction
;
HKL Denzo and Scalepack (Otwinowski & Minor 1997)
;
_computing_publication_material 'SHELXL-93 (Sheldrick 1993)'
_computing_structure_refinement 'SHELXL-93 (Sheldrick 1993)'
_computing_structure_solution 'SHELXS-86 (Sheldrick 1986)'
_diffrn_ambient_temperature 180(2)
_diffrn_detector_area_resol_mean 9
_diffrn_measurement_device_type 'Nonius Kappa CCD'
_diffrn_measurement_method 'thin-slice \w and \f scans'
_diffrn_radiation_monochromator graphite
_diffrn_radiation_source 'fine-focus sealed tube'
_diffrn_radiation_type MoK\a
_diffrn_radiation_wavelength 0.71073
_diffrn_reflns_av_R_equivalents 0.0444
_diffrn_reflns_av_sigmaI/netI 0.0426
_diffrn_reflns_limit_h_max 11
_diffrn_reflns_limit_h_min -15
_diffrn_reflns_limit_k_max 6
_diffrn_reflns_limit_k_min -7
_diffrn_reflns_limit_l_max 9
_diffrn_reflns_limit_l_min -13
_diffrn_reflns_number 3607
_diffrn_reflns_theta_max 27.45
_diffrn_reflns_theta_min 3.27
_diffrn_standards_number 0
_exptl_absorpt_coefficient_mu 0.534
_exptl_absorpt_correction_T_max 1.128
_exptl_absorpt_correction_T_min 0.959
_exptl_absorpt_correction_type multi-scan
_exptl_absorpt_process_details 'Sortav Blessing (1995)'
_exptl_crystal_colour colourless
_exptl_crystal_density_diffrn 1.889
_exptl_crystal_description plate
_exptl_crystal_F_000 408
_exptl_crystal_size_max 0.28
_exptl_crystal_size_mid 0.16
_exptl_crystal_size_min 0.07
_refine_diff_density_max 0.293
_refine_diff_density_min -0.219
_refine_diff_density_rms 0.057
_refine_ls_abs_structure_details 'Flack H D (1983), Acta Cryst. A39, 876-881'
_refine_ls_abs_structure_Flack 0.04(9)
_refine_ls_extinction_method none
_refine_ls_goodness_of_fit_all 1.059
_refine_ls_goodness_of_fit_obs 1.066
_refine_ls_matrix_type full
_refine_ls_number_parameters 118
_refine_ls_number_reflns 1462
_refine_ls_number_restraints 1
_refine_ls_restrained_S_all 1.065
_refine_ls_restrained_S_obs 1.066
_refine_ls_R_factor_all 0.0410
_refine_ls_R_factor_obs 0.0349
_refine_ls_shift/esd_max 0.000
_refine_ls_shift/esd_mean 0.000
_refine_ls_structure_factor_coef Fsqd
_refine_ls_weighting_details 'calc w=1/[\s^2^(Fo^2^)+(0.0604P)^2^+0.0561P] where P=(Fo^2^+2Fc^2^)/3'
_refine_ls_weighting_scheme calc
_refine_ls_wR_factor_all 0.0980
_refine_ls_wR_factor_obs 0.0936
_reflns_number_observed 1341
_reflns_number_total 1464
_reflns_observed_criterion >2sigma(I)
_cod_data_source_file b107665p.txt
_cod_data_source_block jr0102
_cod_original_sg_symbol_H-M Pca2(1)
_cod_database_code 7114978

loop_
_symmetry_equiv_pos_as_xyz
'x, y, z'
'-x, -y, z+1/2'
'-x+1/2, y, z+1/2'
'x+1/2, -y, z'

loop_
_atom_site_aniso_label
_atom_site_aniso_U_11
_atom_site_aniso_U_22
_atom_site_aniso_U_33
_atom_site_aniso_U_23
_atom_site_aniso_U_13
_atom_site_aniso_U_12
Cl1 0.0526(4) 0.0550(4) 0.0455(4) -0.0132(4) 0.0078(3) 0.0097(3)
C1 0.0346(12) 0.0285(12) 0.0277(11) -0.0001(10) -0.0009(10) 0.0077(9)
C2 0.0347(12) 0.0278(12) 0.0322(12) -0.0029(10) -0.0057(10) 0.0007(9)
F2 0.0456(9) 0.0313(8) 0.0608(11) -0.0114(7) -0.0042(8) -0.0047(6)
C3 0.0254(9) 0.0385(12) 0.0329(11) 0.0003(10) 0.0001(9) 0.0007(10)
F3 0.0309(7) 0.0551(10) 0.0586(10) -0.0039(8) 0.0084(8) -0.0072(7)
C4 0.0324(12) 0.0328(13) 0.0282(12) -0.0020(10) 0.0004(10) 0.0103(9)
C5 0.0358(11) 0.0266(12) 0.0332(11) -0.0025(10) -0.0061(10) -0.0003(9)
F5 0.0488(9) 0.0308(8) 0.0574(10) -0.0102(7) -0.0043(8) -0.0059(7)
C6 0.0276(11) 0.0352(13) 0.0317(12) 0.0043(10) -0.0009(9) 0.0002(9)
F6 0.0295(7) 0.0468(9) 0.0577(10) -0.0023(8) 0.0078(7) -0.0056(6)
C7 0.0439(14) 0.0402(14) 0.0377(15) -0.0007(11) 0.0007(12) 0.0091(11)
N1 0.069(2) 0.061(2) 0.051(2) -0.0115(14) 0.0157(14) 0.0227(14)

loop_
_atom_site_label
_atom_site_type_symbol
_atom_site_fract_x
_atom_site_fract_y
_atom_site_fract_z
_atom_site_U_iso_or_equiv
_atom_site_thermal_displace_type
_atom_site_occupancy
_atom_site_calc_flag
Cl1 Cl 0.21652(6) 0.55105(12) 0.37545(9) 0.0510(2) Uani 1 d
C1 C 0.4246(2) 0.1435(4) 0.0994(2) 0.0303(5) Uani 1 d
C2 C 0.3190(2) 0.0763(4) 0.1429(3) 0.0316(5) Uani 1 d
F2 F 0.27819(14) -0.1147(2) 0.1026(2) 0.0459(4) Uani 1 d
C3 C 0.2544(2) 0.2009(4) 0.2265(3) 0.0323(5) Uani 1 d
F3 F 0.15474(13) 0.1273(3) 0.2699(2) 0.0482(4) Uani 1 d
C4 C 0.2944(2) 0.3982(4) 0.2686(2) 0.0311(5) Uani 1 d
C5 C 0.3992(2) 0.4690(4) 0.2255(3) 0.0319(5) Uani 1 d
F5 F 0.43981(13) 0.6569(2) 0.2669(2) 0.0457(4) Uani 1 d
C6 C 0.4632(2) 0.3441(4) 0.1417(2) 0.0315(5) Uani 1 d
F6 F 0.56656(13) 0.4166(3) 0.0985(2) 0.0446(4) Uani 1 d
C7 C 0.4923(3) 0.0093(5) 0.0164(3) 0.0406(6) Uani 1 d
N1 N 0.5473(3) -0.1008(5) -0.0501(3) 0.0604(8) Uani 1 d

loop_
_atom_type_symbol
_atom_type_description
_atom_type_scat_dispersion_real
_atom_type_scat_dispersion_imag
_atom_type_scat_source
C C 0.0033 0.0016 'International Tables Vol C Tables 4.2.6.8 and 6.1.1.4'
F F 0.0171 0.0103 'International Tables Vol C Tables 4.2.6.8 and 6.1.1.4'
Cl Cl 0.1484 0.1585 'International Tables Vol C Tables 4.2.6.8 and 6.1.1.4'
N N 0.0061 0.0033 'International Tables Vol C Tables 4.2.6.8 and 6.1.1.4'

loop_
_geom_angle_atom_site_label_1
_geom_angle_atom_site_label_2
_geom_angle_atom_site_label_3
_geom_angle
C2 C1 C6 117.9(2)
C2 C1 C7 120.7(2)
C6 C1 C7 121.4(2)
F2 C2 C3 119.0(2)
F2 C2 C1 119.6(2)
C3 C2 C1 121.3(2)
F3 C3 C2 119.5(2)
F3 C3 C4 120.5(2)
C2 C3 C4 120.0(2)
C5 C4 C3 119.6(2)
C5 C4 Cl1 120.1(2)
C3 C4 Cl1 120.4(2)
F5 C5 C6 119.5(2)
F5 C5 C4 120.3(2)
C6 C5 C4 120.2(2)
F6 C6 C5 119.7(2)
F6 C6 C1 119.2(2)
C5 C6 C1 121.0(2)
N1 C7 C1 179.4(4)

loop_
_geom_bond_atom_site_label_1
_geom_bond_atom_site_label_2
_geom_bond_distance
Cl1 C4 1.702(2)
C1 C2 1.384(4)
C1 C6 1.395(4)
C1 C7 1.425(4)
C2 F2 1.345(3)
C2 C3 1.374(4)
C3 F3 1.333(3)
C3 C4 1.383(4)
C4 C5 1.381(4)
C5 F5 1.332(3)
C5 C6 1.371(4)
C6 F6 1.370(3)
C7 N1 1.155(4)
